data_7700037
loop_
_publ_author_name
'Wei, Xiao-Qin'
'Wang, Kang-Jie'
'Wu, Dong-Qing'
'Shao, Dong'
'Shi, Le'
'Shen, Fu-Xing'
'Wei, Hai-Yan'
'Wang, Xin-Yi'

_publ_section_title
;
 Two three-dimensional
 [Mo<sup>III</sup>(CN)<sub>7</sub>]<sup>4-</sup>-based magnets showing new
 topologies and ferrimagnetic ordering below 80 K.
;
_journal_issue 24
_journal_name_full 'Dalton transactions (Cambridge, England : 2003)'
_journal_page_first 8843
_journal_page_last 8852
_journal_paper_doi 10.1039/c9dt01290g
_journal_volume 48
_journal_year 2019
_chemical_formula_sum 'C12 H13 Mn2 Mo N8 O2'
_chemical_formula_weight 507.12
_space_group_crystal_system monoclinic
_space_group_IT_number 14
_space_group_name_Hall '-P 2yn'
_space_group_name_H-M_alt 'P 1 21/n 1'
_symmetry_space_group_name_Hall '-P 2yn'
_symmetry_space_group_name_H-M 'P 1 21/n 1'
_atom_sites_solution_hydrogens mixed
_audit_block_doi 10.5517/ccdc.csd.cc21q99d
_audit_creation_method SHELXL-2018/3
_audit_update_record
;
2019-05-13 deposited with the CCDC.    2019-05-20 downloaded from the CCDC.
;
_cell_angle_alpha 90
_cell_angle_beta 102.805(3)
_cell_angle_gamma 90
_cell_formula_units_Z 4
_cell_length_a 9.0369(19)
_cell_length_b 16.263(4)
_cell_length_c 13.159(3)
_cell_measurement_reflns_used 8902
_cell_measurement_temperature 153
_cell_measurement_theta_max 31.39
_cell_measurement_theta_min 2.50
_cell_volume 1885.8(7)
_computing_cell_refinement 'Bruker SAINT'
_computing_data_collection 'Bruker APEX2'
_computing_data_reduction 'Bruker SAINT'
_computing_molecular_graphics 'Bruker SHELXTL'
_computing_publication_material 'Bruker SHELXTL'
_computing_structure_refinement 'SHELXL-2018/3 (Sheldrick, 2018)'
_computing_structure_solution 'SHELXS-97 (Sheldrick 2008)'
_diffrn_ambient_temperature 153
_diffrn_measured_fraction_theta_full 0.992
_diffrn_measured_fraction_theta_max 0.924
_diffrn_measurement_device_type 'Bruker APEX-II CCD'
_diffrn_measurement_method '\f and \w scans'
_diffrn_radiation_type MoK\a
_diffrn_radiation_wavelength 0.71073
_diffrn_reflns_av_R_equivalents 0.0385
_diffrn_reflns_av_unetI/netI 0.0340
_diffrn_reflns_Laue_measured_fraction_full 0.992
_diffrn_reflns_Laue_measured_fraction_max 0.924
_diffrn_reflns_limit_h_max 13
_diffrn_reflns_limit_h_min -13
_diffrn_reflns_limit_k_max 23
_diffrn_reflns_limit_k_min -20
_diffrn_reflns_limit_l_max 19
_diffrn_reflns_limit_l_min -18
_diffrn_reflns_number 20815
_diffrn_reflns_point_group_measured_fraction_full 0.992
_diffrn_reflns_point_group_measured_fraction_max 0.924
_diffrn_reflns_theta_full 25.242
_diffrn_reflns_theta_max 31.572
_diffrn_reflns_theta_min 2.022
_exptl_absorpt_coefficient_mu 1.996
_exptl_absorpt_correction_T_max 0.3383
_exptl_absorpt_correction_T_min 0.2039
_exptl_absorpt_correction_type multi-scan
_exptl_absorpt_process_details
;
 SADABS 2016/2: Krause, L., Herbst-Irmer, R., Sheldrick G.M. & Stalke D.,
 J. Appl. Cryst. 48 (2015) 3-10
;
_exptl_crystal_colour brown
_exptl_crystal_density_diffrn 1.786
_exptl_crystal_density_method 'not measured'
_exptl_crystal_description block
_exptl_crystal_F_000 996
_exptl_crystal_size_max 0.250
_exptl_crystal_size_mid 0.200
_exptl_crystal_size_min 0.150
_refine_diff_density_max 0.697
_refine_diff_density_min -0.733
_refine_diff_density_rms 0.093
_refine_ls_extinction_method none
_refine_ls_goodness_of_fit_ref 1.038
_refine_ls_hydrogen_treatment mixed
_refine_ls_matrix_type full
_refine_ls_number_parameters 229
_refine_ls_number_reflns 5841
_refine_ls_number_restraints 1
_refine_ls_restrained_S_all 1.039
_refine_ls_R_factor_all 0.0329
_refine_ls_R_factor_gt 0.0282
_refine_ls_shift/su_max 0.001
_refine_ls_shift/su_mean 0.000
_refine_ls_structure_factor_coef Fsqd
_refine_ls_weighting_details 'w=1/[\s^2^(Fo^2^)+(0.0303P)^2^+1.1056P] where P=(Fo^2^+2Fc^2^)/3'
_refine_ls_weighting_scheme calc
_refine_ls_wR_factor_gt 0.0690
_refine_ls_wR_factor_ref 0.0711
_reflns_Friedel_coverage 0.000
_reflns_number_gt 5200
_reflns_number_total 5841
_reflns_threshold_expression 'I > 2\s(I)'
_cod_data_source_file c9dt01290g2.cif
_cod_data_source_block MnMoDEF
_cod_depositor_comments 'Adding full bibliography for 7700036--7700037.cif.'
_cod_database_code 7700037
_shelx_shelxl_version_number 2018/3
_shelx_space_group_comment
;
The symmetry employed for this shelxl refinement is uniquely defined
by the following loop, which should always be used as a source of
symmetry information in preference to the above space-group names.
They are only intended as comments.
;
_shelx_estimated_absorpt_t_min 0.635
_shelx_estimated_absorpt_t_max 0.754

loop_
_space_group_symop_operation_xyz
'x, y, z'
'-x+1/2, y+1/2, -z+1/2'
'-x, -y, -z'
'x-1/2, -y-1/2, z-1/2'

loop_
_atom_site_label
_atom_site_type_symbol
_atom_site_fract_x
_atom_site_fract_y
_atom_site_fract_z
_atom_site_U_iso_or_equiv
_atom_site_adp_type
_atom_site_occupancy
_atom_site_site_symmetry_order
_atom_site_calc_flag
_atom_site_refinement_flags_posn
_atom_site_refinement_flags_adp
Mo1 Mo 0.65759(2) 0.13988(2) 0.27838(2) 0.01533(5) Uani 1 1 d . .
Mn2 Mn 0.22978(3) 0.13577(2) 0.49731(2) 0.01963(7) Uani 1 1 d . .
Mn1 Mn 0.85338(3) -0.07398(2) 0.01229(2) 0.01857(7) Uani 1 1 d . .
N2 N 0.3954(3) 0.13993(14) 0.41304(18) 0.0422(5) Uani 1 1 d . .
N8 N 0.7509(2) 0.09498(15) -0.22445(16) 0.0424(5) Uani 1 1 d . .
O1 O 0.90434(16) 0.03384(10) -0.08573(11) 0.0309(3) Uani 1 1 d . .
C2 C 0.4898(3) 0.13907(14) 0.36676(18) 0.0302(4) Uani 1 1 d . .
C1 C 0.7404(2) 0.05601(13) 0.17414(15) 0.0227(4) Uani 1 1 d . .
N1 N 0.7812(2) 0.01368(12) 0.11614(14) 0.0301(4) Uani 1 1 d . .
C6 C 0.4550(2) 0.11423(14) 0.16408(15) 0.0263(4) Uani 1 1 d . .
C8 C 0.8515(3) 0.04027(17) -0.18218(18) 0.0373(5) Uani 1 1 d D .
H8 H 0.876513 0.006136 -0.239159 0.046(8) Uiso 1 1 d DR .
C5 C 0.7053(2) 0.22317(13) 0.16185(15) 0.0252(4) Uani 1 1 d . .
C3 C 0.6900(2) 0.02789(14) 0.36495(16) 0.0280(4) Uani 1 1 d . .
C7 C 0.6507(2) 0.25839(14) 0.34775(16) 0.0279(4) Uani 1 1 d . .
C9 C 0.7067(4) 0.1014(2) -0.3389(2) 0.0656(10) Uani 1 1 d . .
H9A H 0.599970 0.115547 -0.359542 0.079 Uiso 1 1 calc R U
H9B H 0.720844 0.048518 -0.369506 0.079 Uiso 1 1 calc R U
C4 C 0.8939(2) 0.14603(13) 0.35600(17) 0.0281(4) Uani 1 1 d . .
N3 N 0.7195(3) -0.03114(13) 0.41400(17) 0.0401(5) Uani 1 1 d . .
C11 C 0.6901(4) 0.1549(2) -0.1589(3) 0.0590(8) Uani 1 1 d . .
H11A H 0.679307 0.208204 -0.192776 0.071 Uiso 1 1 calc R U
H11B H 0.761169 0.160606 -0.092234 0.071 Uiso 1 1 calc R U
C12 C 0.5365(5) 0.1274(3) -0.1410(4) 0.0887(14) Uani 1 1 d . .
H12A H 0.465263 0.123083 -0.206737 0.133 Uiso 1 1 calc R U
H12B H 0.500527 0.166937 -0.097937 0.133 Uiso 1 1 calc R U
H12C H 0.547098 0.074817 -0.106922 0.133 Uiso 1 1 calc R U
N5 N 0.7334(2) 0.26725(13) 0.10016(15) 0.0362(4) Uani 1 1 d . .
N4 N 1.0197(2) 0.14257(13) 0.39756(18) 0.0410(5) Uani 1 1 d . .
N6 N 0.3489(2) 0.09840(14) 0.10042(15) 0.0357(4) Uani 1 1 d . .
N7 N 0.6449(2) 0.32184(13) 0.38696(17) 0.0388(5) Uani 1 1 d . .
C10 C 0.7987(6) 0.1652(3) -0.3796(3) 0.1024(17) Uani 1 1 d . .
H10A H 0.792489 0.216476 -0.344547 0.154 Uiso 1 1 calc R U
H10B H 0.759704 0.172258 -0.453098 0.154 Uiso 1 1 calc R U
H10C H 0.902627 0.147809 -0.367162 0.154 Uiso 1 1 calc R U
O2 O 0.9733(3) -0.15168(14) -0.0877(2) 0.0583(6) Uani 1 1 d . .
H2A H 0.994731 -0.113421 -0.126052 0.070 Uiso 1 1 d R U
H2B H 1.063121 -0.167881 -0.061702 0.070 Uiso 1 1 d R U

loop_
_atom_site_aniso_label
_atom_site_aniso_U_11
_atom_site_aniso_U_22
_atom_site_aniso_U_33
_atom_site_aniso_U_23
_atom_site_aniso_U_13
_atom_site_aniso_U_12
Mo1 0.01275(7) 0.01793(9) 0.01576(7) -0.00110(5) 0.00414(5) -0.00049(5)
Mn2 0.01548(12) 0.02388(16) 0.01973(13) -0.00040(10) 0.00434(9) 0.00235(10)
Mn1 0.01650(12) 0.02038(15) 0.01845(12) -0.00019(10) 0.00306(9) -0.00053(10)
N2 0.0383(11) 0.0492(14) 0.0477(12) 0.0059(10) 0.0278(10) 0.0052(9)
N8 0.0388(11) 0.0484(13) 0.0348(10) 0.0099(9) -0.0032(8) -0.0026(9)
O1 0.0226(7) 0.0419(9) 0.0261(7) 0.0093(6) 0.0006(5) -0.0022(6)
C2 0.0274(10) 0.0349(12) 0.0315(10) 0.0001(8) 0.0132(8) -0.0008(8)
C1 0.0197(8) 0.0251(10) 0.0238(8) -0.0003(7) 0.0060(6) 0.0015(7)
N1 0.0300(9) 0.0320(10) 0.0313(9) -0.0054(7) 0.0129(7) 0.0015(7)
C6 0.0202(8) 0.0337(11) 0.0251(9) -0.0014(8) 0.0053(7) -0.0011(8)
C8 0.0327(11) 0.0470(15) 0.0304(10) 0.0033(10) 0.0031(8) -0.0014(10)
C5 0.0258(9) 0.0260(10) 0.0235(8) -0.0012(7) 0.0045(7) -0.0001(7)
C3 0.0264(9) 0.0286(11) 0.0307(10) 0.0037(8) 0.0100(7) 0.0012(8)
C7 0.0283(10) 0.0275(11) 0.0302(10) -0.0055(8) 0.0116(8) -0.0027(8)
C9 0.072(2) 0.075(2) 0.0349(14) 0.0142(15) -0.0194(14) -0.0138(18)
C4 0.0220(9) 0.0278(11) 0.0318(10) -0.0002(8) 0.0002(7) -0.0007(8)
N3 0.0459(12) 0.0345(11) 0.0422(11) 0.0135(9) 0.0147(9) 0.0060(9)
C11 0.0563(18) 0.0469(18) 0.067(2) -0.0015(15) -0.0012(15) 0.0116(14)
C12 0.080(3) 0.076(3) 0.120(4) -0.013(3) 0.044(3) 0.007(2)
N5 0.0468(11) 0.0325(11) 0.0319(9) 0.0084(8) 0.0140(8) -0.0014(9)
N4 0.0232(9) 0.0479(14) 0.0458(12) 0.0001(10) -0.0057(8) -0.0004(8)
N6 0.0236(8) 0.0476(12) 0.0316(9) -0.0043(9) -0.0029(7) -0.0049(8)
N7 0.0450(11) 0.0303(11) 0.0437(11) -0.0120(9) 0.0157(9) -0.0017(9)
C10 0.119(4) 0.129(4) 0.049(2) 0.035(2) -0.002(2) -0.044(3)
O2 0.0455(11) 0.0590(14) 0.0804(15) -0.0191(12) 0.0353(11) 0.0009(10)

loop_
_atom_type_symbol
_atom_type_description
_atom_type_scat_dispersion_real
_atom_type_scat_dispersion_imag
_atom_type_scat_source
C C 0.0033 0.0016 'International Tables Vol C Tables 4.2.6.8 and 6.1.1.4'
H H 0.0000 0.0000 'International Tables Vol C Tables 4.2.6.8 and 6.1.1.4'
N N 0.0061 0.0033 'International Tables Vol C Tables 4.2.6.8 and 6.1.1.4'
O O 0.0106 0.0060 'International Tables Vol C Tables 4.2.6.8 and 6.1.1.4'
Mn Mn 0.3368 0.7283 'International Tables Vol C Tables 4.2.6.8 and 6.1.1.4'
Mo Mo -1.6832 0.6857 'International Tables Vol C Tables 4.2.6.8 and 6.1.1.4'

loop_
_geom_angle_atom_site_label_1
_geom_angle_atom_site_label_2
_geom_angle_atom_site_label_3
_geom_angle
_geom_angle_site_symmetry_1
_geom_angle_site_symmetry_3
C2 Mo1 C3 74.35(8) . .
C2 Mo1 C6 77.17(9) . .
C3 Mo1 C6 101.77(8) . .
C2 Mo1 C7 71.18(8) . .
C3 Mo1 C7 123.69(9) . .
C6 Mo1 C7 112.01(8) . .
C2 Mo1 C4 119.84(9) . .
C3 Mo1 C4 77.42(8) . .
C6 Mo1 C4 161.22(8) . .
C7 Mo1 C4 82.84(8) . .
C2 Mo1 C5 132.66(8) . .
C3 Mo1 C5 152.74(8) . .
C6 Mo1 C5 84.12(8) . .
C7 Mo1 C5 76.53(8) . .
C4 Mo1 C5 88.54(8) . .
C2 Mo1 C1 137.14(8) . .
C3 Mo1 C1 77.08(8) . .
C6 Mo1 C1 78.19(8) . .
C7 Mo1 C1 151.41(8) . .
C4 Mo1 C1 83.39(8) . .
C5 Mo1 C1 78.19(8) . .
N2 Mn2 N3 103.67(9) . 3_656
N2 Mn2 N4 109.50(10) . 1_455
N3 Mn2 N4 117.68(9) 3_656 1_455
N2 Mn2 N5 114.81(9) . 4_566
N3 Mn2 N5 106.83(9) 3_656 4_566
N4 Mn2 N5 104.73(9) 1_455 4_566
N6 Mn1 N7 99.85(9) 3_655 2_645
N6 Mn1 N1 103.32(8) 3_655 .
N7 Mn1 N1 95.25(8) 2_645 .
N6 Mn1 O2 86.48(9) 3_655 .
N7 Mn1 O2 88.83(9) 2_645 .
N1 Mn1 O2 168.53(8) . .
N6 Mn1 O1 89.96(7) 3_655 .
N7 Mn1 O1 168.24(7) 2_645 .
N1 Mn1 O1 88.71(7) . .
O2 Mn1 O1 85.30(8) . .
N6 Mn1 O1 161.16(7) 3_655 3_755
N7 Mn1 O1 95.11(7) 2_645 3_755
N1 Mn1 O1 86.53(7) . 3_755
O2 Mn1 O1 82.42(7) . 3_755
O1 Mn1 O1 74.04(6) . 3_755
C2 N2 Mn2 177.3(2) . .
C8 N8 C9 119.3(3) . .
C8 N8 C11 120.8(2) . .
C9 N8 C11 119.7(3) . .
C8 O1 Mn1 123.71(16) . .
C8 O1 Mn1 121.14(14) . 3_755
Mn1 O1 Mn1 105.96(6) . 3_755
N2 C2 Mo1 178.1(2) . .
N1 C1 Mo1 177.38(18) . .
C1 N1 Mn1 175.84(18) . .
N6 C6 Mo1 177.3(2) . .
O1 C8 N8 124.0(2) . .
N5 C5 Mo1 178.82(19) . .
N3 C3 Mo1 174.6(2) . .
N7 C7 Mo1 178.31(19) . .
N8 C9 C10 111.6(3) . .
N4 C4 Mo1 174.5(2) . .
C3 N3 Mn2 179.2(2) . 3_656
N8 C11 C12 111.4(3) . .
C5 N5 Mn2 163.43(19) . 4_665
C4 N4 Mn2 169.2(2) . 1_655
C6 N6 Mn1 176.7(2) . 3_655
C7 N7 Mn1 168.7(2) . 2_655

loop_
_geom_bond_atom_site_label_1
_geom_bond_atom_site_label_2
_geom_bond_distance
_geom_bond_site_symmetry_2
Mo1 C2 2.105(2) .
Mo1 C3 2.134(2) .
Mo1 C6 2.137(2) .
Mo1 C7 2.139(2) .
Mo1 C4 2.155(2) .
Mo1 C5 2.160(2) .
Mo1 C1 2.181(2) .
Mn2 N2 2.052(2) .
Mn2 N3 2.057(2) 3_656
Mn2 N4 2.0578(19) 1_455
Mn2 N5 2.0738(19) 4_566
Mn1 N6 2.1208(18) 3_655
Mn1 N7 2.149(2) 2_645
Mn1 N1 2.1726(18) .
Mn1 O2 2.2659(19) .
Mn1 O1 2.2834(16) .
Mn1 O1 2.2838(15) 3_755
N2 C2 1.153(3) .
N8 C8 1.305(3) .
N8 C9 1.474(3) .
N8 C11 1.486(4) .
O1 C8 1.257(3) .
C1 N1 1.148(3) .
C6 N6 1.153(3) .
C5 N5 1.153(3) .
C3 N3 1.155(3) .
C7 N7 1.160(3) .
C9 C10 1.501(5) .
C4 N4 1.149(3) .
C11 C12 1.525(5) .
